data_1563182
loop_
_publ_author_name
'Yang, Caiqin'
'Wang, Jing'
'Wang, Wei'
'Zhan, Wenhong'

_publ_section_title
;
 Deliberate design of an acentric diamondoid metal-organic network
;
_journal_issue 9
_journal_name_full 'Journal of Solid State Chemistry'
_journal_page_first 2485
_journal_page_last 2489
_journal_paper_doi 10.1016/j.jssc.2011.07.018
_journal_volume 184
_journal_year 2011
_chemical_formula_sum 'C16 H12 N2 O8 Zn'
_chemical_formula_weight 425.65
_space_group_IT_number 43
_space_group_name_Hall 'F 2 -2d'
_space_group_name_H-M_alt 'F d d 2'
_symmetry_cell_setting orthorhombic
_symmetry_space_group_name_H-M 'F d d 2'
_atom_sites_solution_hydrogens geom
_atom_sites_solution_primary direct
_atom_sites_solution_secondary difmap
_audit_creation_method SHELXL-97
_cell_angle_alpha 90.00
_cell_angle_beta 90.00
_cell_angle_gamma 90.00
_cell_formula_units_Z 8
_cell_length_a 12.7423(8)
_cell_length_b 34.469(2)
_cell_length_c 7.2327(5)
_cell_measurement_temperature 150(2)
_cell_volume 3176.7(3)
_computing_cell_refinement SMART
_computing_data_collection SMART
_computing_data_reduction SAINT
_computing_molecular_graphics XP
_computing_publication_material XCIF
_computing_structure_refinement 'SHELXL-97 (Sheldrick, 1997)'
_computing_structure_solution 'SHELXS-97 (Sheldrick, 1990)'
_diffrn_ambient_temperature 150(2)
_diffrn_measured_fraction_theta_full 0.963
_diffrn_measured_fraction_theta_max 0.963
_diffrn_measurement_device_type 'SMART CCD 1000'
_diffrn_radiation_monochromator graphite
_diffrn_radiation_source 'fine-focus sealed tube'
_diffrn_radiation_type MoK\a
_diffrn_radiation_wavelength 0.71073
_diffrn_reflns_av_R_equivalents 0.0539
_diffrn_reflns_av_sigmaI/netI 0.0324
_diffrn_reflns_limit_h_max 16
_diffrn_reflns_limit_h_min -16
_diffrn_reflns_limit_k_max 45
_diffrn_reflns_limit_k_min -45
_diffrn_reflns_limit_l_max 9
_diffrn_reflns_limit_l_min -9
_diffrn_reflns_number 7234
_diffrn_reflns_theta_full 28.86
_diffrn_reflns_theta_max 28.86
_diffrn_reflns_theta_min 2.36
_exptl_absorpt_coefficient_mu 1.599
_exptl_absorpt_correction_T_max 0.95
_exptl_absorpt_correction_T_min 0.91
_exptl_absorpt_correction_type empirical
_exptl_crystal_colour colorless
_exptl_crystal_density_diffrn 1.780
_exptl_crystal_density_method 'not measured'
_exptl_crystal_description block
_exptl_crystal_F_000 1728
_exptl_crystal_size_max 0.38
_exptl_crystal_size_mid 0.29
_exptl_crystal_size_min 0.18
_refine_diff_density_max 0.876
_refine_diff_density_min -0.279
_refine_diff_density_rms 0.085
_refine_ls_abs_structure_details 'Flack H D (1983), Acta Cryst. A39, 876-881'
_refine_ls_abs_structure_Flack -0.025(13)
_refine_ls_extinction_method none
_refine_ls_goodness_of_fit_ref 1.081
_refine_ls_hydrogen_treatment mixed
_refine_ls_matrix_type full
_refine_ls_number_parameters 123
_refine_ls_number_reflns 1930
_refine_ls_number_restraints 1
_refine_ls_restrained_S_all 1.081
_refine_ls_R_factor_all 0.0308
_refine_ls_R_factor_gt 0.0292
_refine_ls_shift/su_max 0.003
_refine_ls_shift/su_mean 0.001
_refine_ls_structure_factor_coef Fsqd
_refine_ls_weighting_details 'calc w=1/[\s^2^(Fo^2^)+(0.0520P)^2^+1.5055P] where P=(Fo^2^+2Fc^2^)/3'
_refine_ls_weighting_scheme calc
_refine_ls_wR_factor_gt 0.0763
_refine_ls_wR_factor_ref 0.0774
_reflns_number_gt 1848
_reflns_number_total 1930
_reflns_threshold_expression >2sigma(I)
_cod_data_source_file JSSC-2011-184-2485.cif
_cod_data_source_block fdd2
_cod_original_cell_volume 3176.7(4)
_cod_original_sg_symbol_H-M Fdd2
_cod_database_code 1563182

loop_
_symmetry_equiv_pos_as_xyz
'x, y, z'
'-x, -y, z'
'x+1/4, -y+1/4, z+1/4'
'-x+1/4, y+1/4, z+1/4'
'x, y+1/2, z+1/2'
'-x, -y+1/2, z+1/2'
'x+1/4, -y+3/4, z+3/4'
'-x+1/4, y+3/4, z+3/4'
'x+1/2, y, z+1/2'
'-x+1/2, -y, z+1/2'
'x+3/4, -y+1/4, z+3/4'
'-x+3/4, y+1/4, z+3/4'
'x+1/2, y+1/2, z'
'-x+1/2, -y+1/2, z'
'x+3/4, -y+3/4, z+1/4'
'-x+3/4, y+3/4, z+1/4'

loop_
_atom_site_label
_atom_site_type_symbol
_atom_site_fract_x
_atom_site_fract_y
_atom_site_fract_z
_atom_site_U_iso_or_equiv
_atom_site_adp_type
_atom_site_occupancy
_atom_site_symmetry_multiplicity
_atom_site_calc_flag
_atom_site_refinement_flags
_atom_site_disorder_assembly
_atom_site_disorder_group
Zn1 Zn 0.5000 0.0000 0.72745(6) 0.01980(11) Uani 1 2 d S . .
N1 N 0.43515(15) 0.17405(5) 1.0375(3) 0.0205(4) Uani 1 1 d . . .
O1 O 0.45271(15) 0.04011(5) 0.9002(2) 0.0272(4) Uani 1 1 d . . .
O2 O 0.43779(14) 0.08298(5) 0.6673(2) 0.0288(4) Uani 1 1 d . . .
O3 O 0.44372(16) 0.19425(5) 1.5166(3) 0.0345(4) Uani 1 1 d . . .
O4 O 0.35224(14) 0.22794(5) 1.3045(2) 0.0266(4) Uani 1 1 d . . .
C1 C 0.44304(17) 0.07417(6) 0.8311(3) 0.0227(5) Uani 1 1 d . . .
C2 C 0.43714(16) 0.10624(6) 0.9751(3) 0.0205(4) Uani 1 1 d . . .
C3 C 0.44282(17) 0.14455(7) 0.9169(3) 0.0217(4) Uani 1 1 d . . .
H3A H 0.4523 0.1500 0.7892 0.026 Uiso 1 1 calc R . .
C4 C 0.42276(15) 0.16697(6) 1.2216(3) 0.0203(4) Uani 1 1 d . . .
C5 C 0.41907(18) 0.12910(7) 1.2858(3) 0.0227(4) Uani 1 1 d . . .
H5A H 0.4119 0.1241 1.4144 0.027 Uiso 1 1 calc R . .
C6 C 0.42590(17) 0.09861(6) 1.1627(3) 0.0205(4) Uani 1 1 d . . .
H6A H 0.4229 0.0726 1.2059 0.025 Uiso 1 1 calc R . .
C7 C 0.4451(2) 0.21417(6) 0.9612(4) 0.0311(5) Uani 1 1 d . . .
H7D H 0.4533 0.2129 0.8266 0.047 Uiso 1 1 calc R . .
H7E H 0.5066 0.2269 1.0155 0.047 Uiso 1 1 calc R . .
H7F H 0.3819 0.2291 0.9914 0.047 Uiso 1 1 calc R . .
C8 C 0.40707(19) 0.19950(7) 1.3614(3) 0.0242(5) Uani 1 1 d . . .

loop_
_atom_site_aniso_label
_atom_site_aniso_U_11
_atom_site_aniso_U_22
_atom_site_aniso_U_33
_atom_site_aniso_U_23
_atom_site_aniso_U_13
_atom_site_aniso_U_12
Zn1 0.02921(18) 0.01256(15) 0.01762(16) 0.000 0.000 -0.00186(14)
N1 0.0248(9) 0.0145(8) 0.0223(9) -0.0002(7) -0.0003(8) 0.0006(7)
O1 0.0405(10) 0.0174(8) 0.0237(8) -0.0028(6) 0.0025(7) -0.0002(7)
O2 0.0391(9) 0.0237(8) 0.0236(8) -0.0031(7) -0.0029(7) 0.0053(7)
O3 0.0474(11) 0.0296(9) 0.0264(9) -0.0078(7) -0.0068(8) 0.0059(8)
O4 0.0359(9) 0.0186(8) 0.0252(8) -0.0015(6) 0.0075(7) 0.0042(7)
C1 0.0224(11) 0.0192(10) 0.0266(12) -0.0048(9) 0.0009(9) 0.0005(8)
C2 0.0189(9) 0.0180(9) 0.0244(10) -0.0026(9) 0.0000(9) 0.0001(7)
C3 0.0241(10) 0.0214(10) 0.0197(9) -0.0028(8) 0.0004(8) 0.0004(8)
C4 0.0207(9) 0.0190(9) 0.0211(10) -0.0041(9) -0.0003(9) 0.0012(7)
C5 0.0239(10) 0.0237(11) 0.0205(10) 0.0010(8) 0.0001(8) 0.0013(8)
C6 0.0213(9) 0.0133(9) 0.0270(11) -0.0014(8) -0.0001(8) 0.0008(7)
C7 0.0474(14) 0.0207(11) 0.0253(12) 0.0023(9) 0.0031(11) -0.0006(9)
C8 0.0291(11) 0.0193(10) 0.0240(11) -0.0050(8) 0.0024(9) -0.0003(9)

loop_
_atom_type_symbol
_atom_type_description
_atom_type_scat_dispersion_real
_atom_type_scat_dispersion_imag
_atom_type_scat_source
C C 0.0033 0.0016 'International Tables Vol C Tables 4.2.6.8 and 6.1.1.4'
H H 0.0000 0.0000 'International Tables Vol C Tables 4.2.6.8 and 6.1.1.4'
N N 0.0061 0.0033 'International Tables Vol C Tables 4.2.6.8 and 6.1.1.4'
O O 0.0106 0.0060 'International Tables Vol C Tables 4.2.6.8 and 6.1.1.4'
Zn Zn 0.2839 1.4301 'International Tables Vol C Tables 4.2.6.8 and 6.1.1.4'

loop_
_geom_angle_atom_site_label_1
_geom_angle_atom_site_label_2
_geom_angle_atom_site_label_3
_geom_angle
_geom_angle_site_symmetry_1
_geom_angle_site_symmetry_3
O1 Zn1 O1 100.72(11) . 2_655
O1 Zn1 O4 109.74(7) . 3_554
O1 Zn1 O4 118.46(8) 2_655 3_554
O1 Zn1 O4 118.46(8) . 16_544
O1 Zn1 O4 109.74(7) 2_655 16_544
O4 Zn1 O4 100.67(11) 3_554 16_544
C3 N1 C4 120.48(19) . .
C3 N1 C7 117.0(2) . .
C4 N1 C7 122.4(2) . .
C1 O1 Zn1 115.31(15) . .
C8 O4 Zn1 117.25(15) . 11_455
O2 C1 O1 127.5(2) . .
O2 C1 C2 118.6(2) . .
O1 C1 C2 113.8(2) . .
C3 C2 C6 118.8(2) . .
C3 C2 C1 118.8(2) . .
C6 C2 C1 122.4(2) . .
N1 C3 C2 121.3(2) . .
N1 C4 C5 120.0(2) . .
N1 C4 C8 122.1(2) . .
C5 C4 C8 117.8(2) . .
C6 C5 C4 119.9(2) . .
C5 C6 C2 119.5(2) . .
O3 C8 O4 128.1(2) . .
O3 C8 C4 116.6(2) . .
O4 C8 C4 115.1(2) . .

loop_
_geom_bond_atom_site_label_1
_geom_bond_atom_site_label_2
_geom_bond_distance
_geom_bond_site_symmetry_2
Zn1 O1 1.9583(17) .
Zn1 O1 1.9583(17) 2_655
Zn1 O4 1.9596(17) 3_554
Zn1 O4 1.9596(17) 16_544
N1 C3 1.344(3) .
N1 C4 1.363(3) .
N1 C7 1.494(3) .
O1 C1 1.282(3) .
O2 C1 1.225(3) .
O3 C8 1.229(3) .
O4 C8 1.272(3) .
O4 Zn1 1.9596(17) 11_455
C1 C2 1.520(3) .
C2 C3 1.388(3) .
C2 C6 1.390(3) .
C4 C5 1.386(3) .
C4 C8 1.523(3) .
C5 C6 1.380(3) .
